data_7050857
loop_
_publ_author_name
'Huskowska, Ewa'
'Turowska-Tyrk, Ilona'
'Legendziewicz, Janina'
'Riehl, James P.'

_publ_section_title
;
 The structure and spectroscopy of lanthanide(III) complexes with
 2,2'-bipyridine-1,1'-dioxide in solution and in the solid state:
 effects of ionic size and solvent on photophysics, ligand structure
 and coordination
;
_journal_coden_ASTM NJCHE5
_journal_issue 10
_journal_name_full 'New Journal of Chemistry'
_journal_page_first 1461
_journal_page_last 1467
_journal_paper_doi 10.1039/b201846m
_journal_volume 26
_journal_year 2002
_chemical_formula_sum 'C40 H36 Cl3 Lu N8 O22'
_chemical_formula_weight 1262.09
_space_group_IT_number 33
_symmetry_cell_setting orthorhombic
_symmetry_space_group_name_Hall 'P 2c -2n'
_symmetry_space_group_name_H-M 'P n a 21'
_atom_sites_solution_hydrogens geom
_atom_sites_solution_primary direct
_atom_sites_solution_secondary difmap
_audit_creation_method SHELXL-97
_cell_angle_alpha 90.00
_cell_angle_beta 90.00
_cell_angle_gamma 90.00
_cell_formula_units_Z 4
_cell_length_a 14.2770(10)
_cell_length_b 23.8122(18)
_cell_length_c 13.4358(11)
_cell_measurement_reflns_used 3750
_cell_measurement_temperature 100(2)
_cell_measurement_theta_max 20
_cell_measurement_theta_min 4
_cell_volume 4567.7(6)
_computing_cell_refinement 'Kuma KM4CCD software 1998'
_computing_data_collection 'Kuma KM4CCD software 1998'
_computing_data_reduction 'Kuma KM4CCD software 1998'
_computing_molecular_graphics 'ORTEP-3 1997'
_computing_publication_material 'SHELXL-97 (Sheldrick, 1997)'
_computing_structure_refinement 'SHELXL-97 (Sheldrick, 1997)'
_computing_structure_solution 'SHELXS-86 (Sheldrick, 1990)'
_diffrn_ambient_temperature 100(2)
_diffrn_measured_fraction_theta_full 0.996
_diffrn_measured_fraction_theta_max 0.996
_diffrn_measurement_device_type 'Kuma KM4CCD diffractometer'
_diffrn_measurement_method '\w scans'
_diffrn_radiation_monochromator graphite
_diffrn_radiation_source 'fine-focus sealed tube'
_diffrn_radiation_type MoK\a
_diffrn_radiation_wavelength 0.71073
_diffrn_reflns_av_R_equivalents 0.0669
_diffrn_reflns_av_sigmaI/netI 0.0728
_diffrn_reflns_limit_h_max 17
_diffrn_reflns_limit_h_min -17
_diffrn_reflns_limit_k_max 29
_diffrn_reflns_limit_k_min -29
_diffrn_reflns_limit_l_max 16
_diffrn_reflns_limit_l_min -9
_diffrn_reflns_number 27264
_diffrn_reflns_theta_full 26.00
_diffrn_reflns_theta_max 26.00
_diffrn_reflns_theta_min 3.30
_exptl_absorpt_coefficient_mu 2.433
_exptl_absorpt_correction_T_max 0.9089
_exptl_absorpt_correction_T_min 0.8291
_exptl_absorpt_correction_type none
_exptl_crystal_colour colourless
_exptl_crystal_density_diffrn 1.835
_exptl_crystal_density_method 'not measured'
_exptl_crystal_description cuboid
_exptl_crystal_F_000 2520
_exptl_crystal_size_max 0.08
_exptl_crystal_size_mid 0.08
_exptl_crystal_size_min 0.04
_refine_diff_density_max 2.763
_refine_diff_density_min -1.044
_refine_diff_density_rms 0.144
_refine_ls_abs_structure_details 'Flack H D (1983), Acta Cryst. A39, 876-881'
_refine_ls_abs_structure_Flack -0.001(15)
_refine_ls_extinction_method none
_refine_ls_goodness_of_fit_ref 1.164
_refine_ls_hydrogen_treatment mixed
_refine_ls_matrix_type full
_refine_ls_number_parameters 667
_refine_ls_number_reflns 6436
_refine_ls_number_restraints 314
_refine_ls_restrained_S_all 1.144
_refine_ls_R_factor_all 0.0812
_refine_ls_R_factor_gt 0.0614
_refine_ls_shift/su_max 0.086
_refine_ls_shift/su_mean 0.002
_refine_ls_structure_factor_coef Fsqd
_refine_ls_weighting_details 'w=1/[\s^2^(Fo^2^)+(0.0270P)^2^+27.8181P] where P=(Fo^2^+2Fc^2^)/3'
_refine_ls_weighting_scheme calc
_refine_ls_wR_factor_gt 0.1069
_refine_ls_wR_factor_ref 0.1131
_reflns_number_gt 5317
_reflns_number_total 6436
_reflns_threshold_expression >2sigma(I)
_cod_data_source_file b201846m.txt
_cod_data_source_block LUbpy
_cod_depositor_comments
;
The following automatic conversions were performed:

'_refine_ls_weighting_scheme' value 'calc
w=1/[\s^2^(Fo^2^)+(0.0270P)^2^+27.8181P] where P=(Fo^2^+2Fc^2^)/3'
was changed to 'calc'. New tag '_refine_ls_weighting_details' was
created. The value of the new tag was set to
'w=1/[\s^2^(Fo^2^)+(0.0270P)^2^+27.8181P] where P=(Fo^2^+2Fc^2^)/3'.

Automatic conversion script
Id: cif_fix_values 3143 2015-03-26 13:38:13Z robertas 
;
_cod_database_code 7050857

loop_
_symmetry_equiv_pos_as_xyz
'x, y, z'
'-x, -y, z+1/2'
'x+1/2, -y+1/2, z'
'-x+1/2, y+1/2, z+1/2'

loop_
_atom_site_label
_atom_site_type_symbol
_atom_site_fract_x
_atom_site_fract_y
_atom_site_fract_z
_atom_site_U_iso_or_equiv
_atom_site_adp_type
_atom_site_occupancy
_atom_site_calc_flag
_atom_site_refinement_flags
_atom_site_disorder_assembly
_atom_site_disorder_group
Lu1 Lu 0.25422(3) 0.027115(15) 0.29496(7) 0.01306(10) Uani 1 d . . .
O1 O 0.3836(5) 0.0788(3) 0.3423(6) 0.0152(19) Uani 1 d U . .
N1 N 0.3796(6) 0.1330(4) 0.3693(7) 0.013(2) Uani 1 d U . .
C11 C 0.3965(6) 0.1707(4) 0.2998(13) 0.0162(18) Uani 1 d U . .
H11 H 0.4052 0.1588 0.2329 0.019 Uiso 1 calc R . .
C12 C 0.4017(7) 0.2278(4) 0.3224(9) 0.0196(19) Uani 1 d U . .
H12 H 0.4102 0.2549 0.2713 0.024 Uiso 1 calc R . .
C13 C 0.3942(8) 0.2441(5) 0.4218(9) 0.0198(18) Uani 1 d U . .
H13 H 0.4039 0.2822 0.4402 0.024 Uiso 1 calc R . .
C14 C 0.3724(9) 0.2038(5) 0.4946(10) 0.0178(19) Uani 1 d U . .
H14 H 0.3622 0.2147 0.5617 0.021 Uiso 1 calc R . .
C15 C 0.3659(8) 0.1474(5) 0.4669(9) 0.0155(18) Uani 1 d U . .
O2 O 0.2221(5) 0.0712(4) 0.4446(7) 0.019(2) Uani 1 d U . .
N2 N 0.2743(6) 0.0676(4) 0.5273(7) 0.015(2) Uani 1 d U . .
C21 C 0.2540(8) 0.0294(5) 0.5980(8) 0.0177(19) Uani 1 d U . .
H21 H 0.2058 0.0028 0.5853 0.021 Uiso 1 calc R . .
C22 C 0.2996(8) 0.0272(5) 0.6864(9) 0.0199(18) Uani 1 d U . .
H22 H 0.2834 -0.0003 0.7348 0.024 Uiso 1 calc R . .
C23 C 0.3709(8) 0.0660(5) 0.7052(9) 0.0183(18) Uani 1 d U . .
H23 H 0.4027 0.0668 0.7673 0.022 Uiso 1 calc R . .
C24 C 0.3933(8) 0.1030(5) 0.6306(9) 0.0159(18) Uani 1 d U . .
H24 H 0.4428 0.1289 0.6411 0.019 Uiso 1 calc R . .
C25 C 0.3475(8) 0.1038(5) 0.5427(9) 0.0157(18) Uani 1 d U . .
O3 O 0.1239(5) -0.0256(3) 0.3228(5) 0.0122(19) Uani 1 d U . .
N3 N 0.0891(6) -0.0303(4) 0.4144(8) 0.017(2) Uani 1 d U . .
C31 C 0.0245(8) 0.0067(5) 0.4449(9) 0.019(2) Uani 1 d U . .
H31 H 0.0056 0.0360 0.4012 0.023 Uiso 1 calc R . .
C32 C -0.0147(8) 0.0033(6) 0.5374(10) 0.022(2) Uani 1 d U . .
H32 H -0.0589 0.0305 0.5592 0.027 Uiso 1 calc R . .
C33 C 0.0123(9) -0.0418(5) 0.5999(10) 0.025(2) Uani 1 d U . .
H33 H -0.0157 -0.0466 0.6636 0.029 Uiso 1 calc R . .
C34 C 0.0797(8) -0.0783(5) 0.5666(9) 0.0215(19) Uani 1 d U . .
H34 H 0.1007 -0.1074 0.6095 0.026 Uiso 1 calc R . .
C35 C 0.1178(8) -0.0741(5) 0.4725(9) 0.0194(19) Uani 1 d U . .
O4 O 0.2921(5) -0.0391(3) 0.4143(6) 0.0163(19) Uani 1 d U . .
N4 N 0.2734(6) -0.0941(4) 0.4043(8) 0.017(2) Uani 1 d U . .
C41 C 0.3411(9) -0.1277(5) 0.3714(10) 0.021(2) Uani 1 d U . .
H41 H 0.3994 -0.1125 0.3502 0.025 Uiso 1 calc R . .
C42 C 0.3253(8) -0.1849(5) 0.3687(10) 0.0219(19) Uani 1 d U . .
H42 H 0.3731 -0.2095 0.3460 0.026 Uiso 1 calc R . .
C43 C 0.2390(8) -0.2064(5) 0.3995(9) 0.0245(19) Uani 1 d U . .
H43 H 0.2269 -0.2456 0.3957 0.029 Uiso 1 calc R . .
C44 C 0.1715(10) -0.1702(6) 0.4356(11) 0.022(2) Uani 1 d U . .
H44 H 0.1148 -0.1850 0.4617 0.027 Uiso 1 calc R . .
C45 C 0.1846(9) -0.1140(5) 0.4345(10) 0.019(2) Uani 1 d U . .
O5 O 0.3850(5) -0.0223(3) 0.2419(6) 0.0127(18) Uani 1 d U . .
N5 N 0.4157(6) -0.0148(4) 0.1504(8) 0.015(2) Uani 1 d U . .
C51 C 0.4767(8) 0.0269(5) 0.1293(10) 0.021(2) Uani 1 d U . .
H51 H 0.4952 0.0519 0.1807 0.025 Uiso 1 calc R . .
C52 C 0.5127(8) 0.0339(5) 0.0357(10) 0.0225(19) Uani 1 d U . .
H52 H 0.5550 0.0636 0.0213 0.027 Uiso 1 calc R . .
C53 C 0.4852(8) -0.0041(5) -0.0380(10) 0.0229(19) Uani 1 d U . .
H53 H 0.5109 -0.0010 -0.1030 0.027 Uiso 1 calc R . .
C54 C 0.4221(8) -0.0455(5) -0.0178(9) 0.0196(19) Uani 1 d U . .
H54 H 0.4020 -0.0702 -0.0691 0.023 Uiso 1 calc R . .
C55 C 0.3871(7) -0.0514(5) 0.0784(9) 0.0162(18) Uani 1 d U . .
O6 O 0.2160(5) -0.0230(3) 0.1513(6) 0.0155(18) Uani 1 d U . .
N6 N 0.2339(7) -0.0777(4) 0.1432(8) 0.018(2) Uani 1 d U . .
C61 C 0.1702(9) -0.1161(5) 0.1694(10) 0.019(2) Uani 1 d U . .
H61 H 0.1127 -0.1034 0.1971 0.023 Uiso 1 calc R . .
C62 C 0.1833(9) -0.1713(6) 0.1586(11) 0.022(2) Uani 1 d U . .
H62 H 0.1359 -0.1972 0.1774 0.026 Uiso 1 calc R . .
C63 C 0.2700(7) -0.1906(5) 0.1183(9) 0.0206(19) Uani 1 d U . .
H63 H 0.2818 -0.2296 0.1105 0.025 Uiso 1 calc R . .
C64 C 0.3359(8) -0.1515(5) 0.0911(9) 0.0198(18) Uani 1 d U . .
H64 H 0.3934 -0.1633 0.0623 0.024 Uiso 1 calc R . .
C65 C 0.3182(8) -0.0943(5) 0.1056(9) 0.0163(18) Uani 1 d U . .
O7 O 0.1297(5) 0.0875(3) 0.2690(6) 0.015(2) Uani 1 d U . .
N7 N 0.1428(6) 0.1440(4) 0.2761(8) 0.017(2) Uani 1 d U . .
C71 C 0.1257(9) 0.1706(5) 0.3635(11) 0.025(2) Uani 1 d U . .
H71 H 0.1063 0.1503 0.4208 0.030 Uiso 1 calc R . .
C72 C 0.1378(9) 0.2291(5) 0.3667(11) 0.026(2) Uani 1 d U . .
H72 H 0.1290 0.2484 0.4279 0.031 Uiso 1 calc R . .
C73 C 0.1618(7) 0.2586(5) 0.2838(11) 0.0251(19) Uani 1 d U . .
H73 H 0.1697 0.2981 0.2866 0.030 Uiso 1 calc R . .
C74 C 0.1745(9) 0.2298(5) 0.1952(11) 0.025(2) Uani 1 d U . .
H74 H 0.1893 0.2497 0.1360 0.030 Uiso 1 calc R . .
C75 C 0.1657(8) 0.1720(5) 0.1933(10) 0.0220(19) Uani 1 d U . .
O8 O 0.2933(6) 0.0862(4) 0.1652(7) 0.020(2) Uani 1 d U . .
N8 N 0.2353(6) 0.0987(4) 0.0894(7) 0.013(2) Uani 1 d U . .
C81 C 0.2441(9) 0.0685(5) 0.0050(9) 0.022(2) Uani 1 d U . .
H81 H 0.2864 0.0377 0.0020 0.026 Uiso 1 calc R . .
C82 C 0.1906(8) 0.0830(5) -0.0774(10) 0.026(2) Uani 1 d U . .
H82 H 0.1973 0.0629 -0.1381 0.031 Uiso 1 calc R . .
C83 C 0.1286(9) 0.1259(5) -0.0706(10) 0.026(2) Uani 1 d U . .
H83 H 0.0897 0.1345 -0.1259 0.031 Uiso 1 calc R . .
C84 C 0.1211(9) 0.1574(5) 0.0155(10) 0.0236(19) Uani 1 d U . .
H84 H 0.0802 0.1889 0.0186 0.028 Uiso 1 calc R . .
C85 C 0.1758(8) 0.1419(5) 0.0994(10) 0.0207(19) Uani 1 d U . .
Cl1A Cl 0.4465(2) 0.18929(12) 0.0143(3) 0.0217(7) Uani 1 d . . .
O1A O 0.4288(7) 0.1479(4) -0.0629(8) 0.041(3) Uani 1 d . . .
O2A O 0.4894(6) 0.2373(3) -0.0317(7) 0.031(2) Uani 1 d . . .
O3A O 0.3625(7) 0.2059(4) 0.0642(8) 0.043(3) Uani 1 d . . .
O4A O 0.5112(7) 0.1661(4) 0.0858(8) 0.041(3) Uani 1 d . . .
Cl1B Cl 0.0917(2) 0.16791(14) 0.6508(3) 0.0263(7) Uani 1 d . . .
O1B O 0.0411(10) 0.1975(8) 0.5802(10) 0.094(6) Uani 1 d . . .
O2B O 0.0758(17) 0.1972(9) 0.7366(10) 0.176(12) Uani 1 d . . .
O3B O 0.1878(7) 0.1695(4) 0.6267(13) 0.079(5) Uani 1 d . . .
O4B O 0.0712(9) 0.1121(5) 0.664(2) 0.140(9) Uani 1 d . . .
Cl1C Cl 0.8218(3) 0.10128(13) 0.3376(2) 0.0311(8) Uani 1 d D . .
O1C O 0.8527(9) 0.0467(4) 0.3083(13) 0.084(5) Uani 1 d . . .
O2C O 0.8743(9) 0.1410(5) 0.2820(12) 0.083(5) Uani 1 d . . .
O3C O 0.8499(12) 0.1060(6) 0.4404(11) 0.100(6) Uani 1 d . . .
O4C O 0.7289(7) 0.1064(5) 0.3314(10) 0.071(4) Uani 1 d D . .
OW1 O -0.0486(7) 0.2894(4) 0.7398(8) 0.039(3) Uani 1 d . . .
OW2 O 0.6962(16) 0.1262(8) 0.126(2) 0.202(14) Uani 1 d . . .

loop_
_atom_site_aniso_label
_atom_site_aniso_U_11
_atom_site_aniso_U_22
_atom_site_aniso_U_33
_atom_site_aniso_U_23
_atom_site_aniso_U_13
_atom_site_aniso_U_12
Lu1 0.01198(16) 0.01543(17) 0.01177(17) -0.0002(4) 0.0001(3) -0.0007(2)
O1 0.016(4) 0.010(4) 0.019(4) -0.004(3) 0.007(3) -0.009(3)
N1 0.013(4) 0.016(5) 0.011(4) 0.005(4) 0.003(4) -0.002(4)
C11 0.018(4) 0.012(4) 0.019(4) 0.002(5) -0.005(5) 0.000(3)
C12 0.019(3) 0.016(4) 0.024(4) 0.002(4) -0.001(4) -0.001(3)
C13 0.018(4) 0.017(4) 0.025(4) -0.002(4) -0.001(4) -0.001(3)
C14 0.017(4) 0.015(4) 0.021(4) -0.004(3) 0.001(4) 0.000(3)
C15 0.014(4) 0.015(4) 0.018(4) -0.008(3) 0.003(3) 0.001(3)
O2 0.006(3) 0.030(4) 0.020(4) -0.007(4) -0.003(3) -0.003(3)
N2 0.018(5) 0.018(4) 0.008(5) -0.003(4) 0.001(4) -0.005(4)
C21 0.023(4) 0.017(4) 0.014(4) 0.005(4) 0.005(4) 0.003(5)
C22 0.026(4) 0.019(4) 0.015(4) 0.001(4) 0.004(4) -0.001(4)
C23 0.023(4) 0.017(4) 0.015(4) -0.002(3) 0.001(3) -0.001(3)
C24 0.017(4) 0.014(4) 0.017(4) -0.005(3) 0.000(3) 0.000(3)
C25 0.017(4) 0.013(4) 0.018(4) -0.005(3) 0.002(3) 0.000(3)
O3 0.014(3) 0.015(3) 0.007(5) 0.004(3) -0.001(3) -0.001(3)
N3 0.012(4) 0.020(5) 0.018(5) 0.004(4) 0.003(4) 0.001(4)
C31 0.014(4) 0.030(5) 0.012(5) -0.006(4) 0.002(4) -0.003(4)
C32 0.018(4) 0.032(4) 0.017(4) -0.007(4) 0.000(4) -0.008(4)
C33 0.024(4) 0.030(4) 0.019(4) -0.005(4) 0.000(4) -0.012(4)
C34 0.026(4) 0.023(4) 0.016(4) -0.003(4) -0.001(4) -0.013(4)
C35 0.023(4) 0.020(4) 0.015(4) -0.002(4) 0.001(3) -0.012(3)
O4 0.014(4) 0.014(4) 0.020(4) 0.005(3) 0.002(3) -0.002(3)
N4 0.015(4) 0.013(4) 0.021(5) -0.003(4) -0.001(4) -0.002(4)
C41 0.028(5) 0.018(5) 0.018(5) 0.000(4) -0.001(4) 0.008(4)
C42 0.028(4) 0.016(4) 0.022(4) 0.001(4) -0.005(4) 0.008(4)
C43 0.029(4) 0.019(4) 0.025(4) 0.003(3) -0.003(4) 0.003(4)
C44 0.028(4) 0.018(4) 0.021(4) 0.002(4) 0.002(4) -0.002(4)
C45 0.024(4) 0.020(4) 0.015(4) 0.001(4) 0.001(4) -0.006(4)
O5 0.016(4) 0.012(4) 0.011(4) -0.006(3) -0.001(3) -0.002(3)
N5 0.009(3) 0.015(4) 0.020(4) 0.000(3) 0.003(3) 0.007(3)
C51 0.015(4) 0.023(5) 0.024(5) 0.001(5) -0.001(4) 0.000(4)
C52 0.016(4) 0.025(4) 0.027(4) 0.000(4) 0.003(4) 0.004(4)
C53 0.017(4) 0.026(4) 0.025(4) -0.002(4) -0.003(4) 0.006(4)
C54 0.017(4) 0.022(4) 0.020(4) -0.006(4) -0.005(3) 0.010(3)
C55 0.012(4) 0.021(4) 0.016(4) -0.007(4) -0.001(3) 0.006(3)
O6 0.012(3) 0.013(4) 0.021(4) -0.003(4) -0.004(3) 0.002(3)
N6 0.019(5) 0.013(4) 0.021(5) -0.006(4) -0.002(4) 0.004(4)
C61 0.018(5) 0.022(5) 0.018(5) -0.011(4) 0.002(4) -0.003(4)
C62 0.019(4) 0.022(4) 0.025(4) -0.008(4) 0.003(4) 0.001(4)
C63 0.019(4) 0.019(4) 0.024(4) -0.008(4) 0.003(4) 0.005(3)
C64 0.020(4) 0.020(4) 0.020(4) -0.008(4) 0.003(3) 0.004(3)
C65 0.014(4) 0.020(4) 0.015(4) -0.009(3) 0.001(3) 0.000(3)
O7 0.012(3) 0.011(4) 0.022(5) 0.006(3) 0.004(3) -0.003(3)
N7 0.012(4) 0.014(4) 0.025(7) -0.006(4) -0.006(4) 0.005(3)
C71 0.026(5) 0.021(5) 0.029(5) -0.010(4) -0.006(5) 0.012(4)
C72 0.024(4) 0.022(4) 0.032(5) -0.015(4) -0.006(4) 0.008(4)
C73 0.022(4) 0.018(4) 0.036(5) -0.009(4) 0.001(4) 0.001(3)
C74 0.020(4) 0.019(4) 0.034(4) -0.003(4) 0.005(4) 0.002(4)
C75 0.017(4) 0.019(4) 0.030(4) 0.002(4) 0.004(4) 0.001(4)
O8 0.017(4) 0.027(4) 0.018(4) 0.012(4) 0.001(4) 0.003(3)
N8 0.012(4) 0.012(4) 0.014(4) 0.001(4) 0.006(4) -0.003(4)
C81 0.022(5) 0.028(5) 0.015(5) 0.008(4) -0.002(5) -0.001(5)
C82 0.028(4) 0.031(4) 0.019(4) 0.011(4) -0.001(4) -0.002(4)
C83 0.029(4) 0.030(4) 0.020(4) 0.014(4) 0.001(4) 0.002(4)
C84 0.024(4) 0.025(4) 0.023(4) 0.013(4) 0.001(4) 0.001(4)
C85 0.019(4) 0.018(4) 0.025(4) 0.008(4) 0.003(4) -0.002(4)
Cl1A 0.0252(15) 0.0171(14) 0.0227(17) 0.0071(14) -0.0001(14) -0.0027(13)
O1A 0.049(6) 0.024(5) 0.050(7) 0.005(5) -0.019(6) -0.013(5)
O2A 0.032(5) 0.023(6) 0.036(5) 0.001(4) 0.016(4) 0.002(4)
O3A 0.030(6) 0.049(7) 0.050(8) 0.017(6) 0.018(5) 0.009(5)
O4A 0.045(6) 0.043(6) 0.036(6) 0.006(5) -0.019(5) -0.003(5)
Cl1B 0.0270(16) 0.0279(17) 0.0240(18) -0.0014(15) 0.0028(14) -0.0022(14)
O1B 0.075(9) 0.173(15) 0.032(8) 0.036(9) 0.006(7) 0.077(10)
O2B 0.29(3) 0.22(2) 0.023(7) 0.012(10) 0.017(11) 0.23(2)
O3B 0.023(5) 0.032(6) 0.182(17) -0.006(8) -0.004(8) 0.007(5)
O4B 0.044(8) 0.047(8) 0.33(3) -0.032(13) 0.044(12) -0.016(6)
Cl1C 0.051(2) 0.0230(16) 0.0193(15) -0.0047(14) 0.0059(16) -0.0009(15)
O1C 0.112(9) 0.019(4) 0.122(12) -0.002(7) -0.104(10) -0.006(5)
O2C 0.108(9) 0.058(7) 0.084(12) -0.014(9) 0.031(10) -0.052(7)
O3C 0.149(15) 0.085(10) 0.066(10) -0.012(9) -0.042(11) 0.049(10)
O4C 0.050(7) 0.060(7) 0.104(13) 0.029(7) 0.022(7) 0.003(5)
OW1 0.059(6) 0.022(5) 0.036(6) 0.010(4) -0.004(5) 0.010(5)
OW2 0.18(2) 0.086(14) 0.34(4) 0.074(18) 0.15(2) 0.060(13)

loop_
_atom_type_symbol
_atom_type_description
_atom_type_scat_dispersion_real
_atom_type_scat_dispersion_imag
_atom_type_scat_source
C C 0.0033 0.0016 'International Tables Vol C Tables 4.2.6.8 and 6.1.1.4'
H H 0.0000 0.0000 'International Tables Vol C Tables 4.2.6.8 and 6.1.1.4'
Cl Cl 0.1484 0.1585 'International Tables Vol C Tables 4.2.6.8 and 6.1.1.4'
Lu Lu -0.4720 5.8584 'International Tables Vol C Tables 4.2.6.8 and 6.1.1.4'
N N 0.0061 0.0033 'International Tables Vol C Tables 4.2.6.8 and 6.1.1.4'
O O 0.0106 0.0060 'International Tables Vol C Tables 4.2.6.8 and 6.1.1.4'

loop_
_geom_angle_atom_site_label_1
_geom_angle_atom_site_label_2
_geom_angle_atom_site_label_3
_geom_angle
_geom_angle_site_symmetry_1
_geom_angle_site_symmetry_3
_geom_angle_publ_flag
O3 Lu1 O8 131.1(3) . . ?
O3 Lu1 O1 154.5(3) . . ?
O8 Lu1 O1 71.9(3) . . ?
O3 Lu1 O7 74.9(2) . . ?
O8 Lu1 O7 72.1(3) . . ?
O1 Lu1 O7 108.9(2) . . ?
O3 Lu1 O4 72.6(3) . . ?
O8 Lu1 O4 151.9(3) . . ?
O1 Lu1 O4 89.2(3) . . ?
O7 Lu1 O4 135.1(3) . . ?
O3 Lu1 O2 86.9(3) . . ?
O8 Lu1 O2 115.3(3) . . ?
O1 Lu1 O2 71.2(3) . . ?
O7 Lu1 O2 72.4(3) . . ?
O4 Lu1 O2 75.7(3) . . ?
O3 Lu1 O5 115.4(2) . . ?
O8 Lu1 O5 83.2(3) . . ?
O1 Lu1 O5 73.2(2) . . ?
O7 Lu1 O5 152.6(3) . . ?
O4 Lu1 O5 71.3(3) . . ?
O2 Lu1 O5 131.0(3) . . ?
O3 Lu1 O6 70.3(3) . . ?
O8 Lu1 O6 75.2(3) . . ?
O1 Lu1 O6 133.4(3) . . ?
O7 Lu1 O6 90.8(3) . . ?
O4 Lu1 O6 106.2(3) . . ?
O2 Lu1 O6 154.7(2) . . ?
O5 Lu1 O6 71.0(3) . . ?
N1 O1 Lu1 123.6(6) . . ?
C11 N1 O1 117.2(10) . . ?
C11 N1 C15 122.2(10) . . ?
O1 N1 C15 120.4(9) . . ?
N1 C11 C12 121.3(14) . . ?
C11 C12 C13 118.4(12) . . ?
C12 C13 C14 119.6(11) . . ?
C15 C14 C13 119.1(12) . . ?
N1 C15 C14 119.2(11) . . ?
N1 C15 C25 120.6(10) . . ?
C14 C15 C25 120.3(10) . . ?
N2 O2 Lu1 125.6(6) . . ?
O2 N2 C21 120.5(9) . . ?
O2 N2 C25 120.6(10) . . ?
C21 N2 C25 118.9(10) . . ?
N2 C21 C22 122.8(11) . . ?
C21 C22 C23 118.8(11) . . ?
C24 C23 C22 117.6(11) . . ?
C25 C24 C23 122.4(11) . . ?
C24 C25 N2 119.5(11) . . ?
C24 C25 C15 121.8(10) . . ?
N2 C25 C15 118.3(10) . . ?
N3 O3 Lu1 120.2(6) . . ?
O3 N3 C31 118.8(10) . . ?
O3 N3 C35 118.8(9) . . ?
C31 N3 C35 122.3(11) . . ?
N3 C31 C32 121.4(13) . . ?
C31 C32 C33 118.3(13) . . ?
C34 C33 C32 118.5(13) . . ?
C33 C34 C35 122.0(13) . . ?
N3 C35 C34 117.4(12) . . ?
N3 C35 C45 120.0(11) . . ?
C34 C35 C45 122.6(12) . . ?
N4 O4 Lu1 123.3(7) . . ?
C41 N4 O4 118.4(9) . . ?
C41 N4 C45 123.0(10) . . ?
O4 N4 C45 118.5(9) . . ?
N4 C41 C42 118.9(12) . . ?
C41 C42 C43 119.9(11) . . ?
C44 C43 C42 119.3(11) . . ?
C45 C44 C43 121.2(13) . . ?
C44 C45 N4 117.4(12) . . ?
C44 C45 C35 123.9(13) . . ?
N4 C45 C35 118.3(10) . . ?
N5 O5 Lu1 119.1(6) . . ?
O5 N5 C51 120.6(10) . . ?
O5 N5 C55 118.5(9) . . ?
C51 N5 C55 120.9(11) . . ?
N5 C51 C52 121.6(12) . . ?
C51 C52 C53 117.8(12) . . ?
C54 C53 C52 120.9(12) . . ?
C53 C54 C55 119.6(12) . . ?
N5 C55 C54 119.2(11) . . ?
N5 C55 C65 118.0(10) . . ?
C54 C55 C65 122.8(11) . . ?
N6 O6 Lu1 121.5(7) . . ?
O6 N6 C61 121.1(9) . . ?
O6 N6 C65 118.8(9) . . ?
C61 N6 C65 120.1(10) . . ?
N6 C61 C62 123.2(13) . . ?
C61 C62 C63 118.7(13) . . ?
C64 C63 C62 118.5(11) . . ?
C63 C64 C65 119.9(11) . . ?
N6 C65 C64 119.5(10) . . ?
N6 C65 C55 118.9(10) . . ?
C64 C65 C55 121.6(10) . . ?
N7 O7 Lu1 119.9(6) . . ?
C75 N7 C71 122.1(10) . . ?
C75 N7 O7 117.8(10) . . ?
C71 N7 O7 119.8(10) . . ?
N7 C71 C72 117.9(13) . . ?
C73 C72 C71 121.2(13) . . ?
C72 C73 C74 118.8(11) . . ?
C75 C74 C73 119.8(13) . . ?
N7 C75 C74 120.2(13) . . ?
N7 C75 C85 119.9(11) . . ?
C74 C75 C85 119.8(12) . . ?
N8 O8 Lu1 123.9(6) . . ?
C85 N8 O8 119.0(10) . . ?
C85 N8 C81 123.6(11) . . ?
O8 N8 C81 117.4(9) . . ?
N8 C81 C82 119.1(11) . . ?
C83 C82 C81 119.5(13) . . ?
C82 C83 C84 121.0(12) . . ?
C83 C84 C85 118.7(11) . . ?
N8 C85 C84 118.0(12) . . ?
N8 C85 C75 121.8(11) . . ?
C84 C85 C75 120.2(11) . . ?
O3A Cl1A O2A 109.8(6) . . ?
O3A Cl1A O4A 109.4(6) . . ?
O2A Cl1A O4A 108.6(6) . . ?
O3A Cl1A O1A 112.1(7) . . ?
O2A Cl1A O1A 107.9(6) . . ?
O4A Cl1A O1A 109.1(6) . . ?
O2B Cl1B O4B 110.3(14) . . ?
O2B Cl1B O1B 103.3(8) . . ?
O4B Cl1B O1B 118.2(13) . . ?
O2B Cl1B O3B 110.0(13) . . ?
O4B Cl1B O3B 105.3(7) . . ?
O1B Cl1B O3B 109.7(9) . . ?
O4C Cl1C O2C 115.5(8) . . ?
O4C Cl1C O1C 111.9(7) . . ?
O2C Cl1C O1C 107.4(9) . . ?
O4C Cl1C O3C 109.2(10) . . ?
O2C Cl1C O3C 107.8(10) . . ?
O1C Cl1C O3C 104.5(8) . . ?

loop_
_geom_bond_atom_site_label_1
_geom_bond_atom_site_label_2
_geom_bond_distance
_geom_bond_site_symmetry_2
_geom_bond_publ_flag
Lu1 O3 2.276(7) . ?
Lu1 O8 2.308(8) . ?
Lu1 O1 2.310(7) . ?
Lu1 O7 2.313(7) . ?
Lu1 O4 2.313(8) . ?
Lu1 O2 2.314(9) . ?
Lu1 O5 2.319(8) . ?
Lu1 O6 2.334(8) . ?
O1 N1 1.341(11) . ?
N1 C11 1.319(16) . ?
N1 C15 1.370(15) . ?
C11 C12 1.394(14) . ?
C12 C13 1.395(16) . ?
C13 C14 1.405(17) . ?
C14 C15 1.396(15) . ?
C15 C25 1.478(16) . ?
O2 N2 1.340(12) . ?
N2 C21 1.347(14) . ?
N2 C25 1.369(14) . ?
C21 C22 1.356(16) . ?
C22 C23 1.399(16) . ?
C23 C24 1.371(16) . ?
C24 C25 1.351(16) . ?
O3 N3 1.332(11) . ?
N3 C31 1.341(15) . ?
N3 C35 1.365(15) . ?
C31 C32 1.365(19) . ?
C32 C33 1.417(19) . ?
C33 C34 1.373(17) . ?
C34 C35 1.380(16) . ?
C35 C45 1.440(18) . ?
O4 N4 1.342(12) . ?
N4 C41 1.330(15) . ?
N4 C45 1.414(15) . ?
C41 C42 1.381(15) . ?
C42 C43 1.398(16) . ?
C43 C44 1.382(17) . ?
C44 C45 1.350(18) . ?
O5 N5 1.317(13) . ?
N5 C51 1.352(15) . ?
N5 C55 1.364(15) . ?
C51 C52 1.369(17) . ?
C52 C53 1.398(18) . ?
C53 C54 1.364(17) . ?
C54 C55 1.393(17) . ?
C55 C65 1.465(16) . ?
O6 N6 1.332(11) . ?
N6 C61 1.335(15) . ?
N6 C65 1.364(14) . ?
C61 C62 1.336(18) . ?
C62 C63 1.426(16) . ?
C63 C64 1.374(16) . ?
C64 C65 1.399(16) . ?
O7 N7 1.361(11) . ?
N7 C75 1.338(16) . ?
N7 C71 1.356(16) . ?
C71 C72 1.404(16) . ?
C72 C73 1.361(18) . ?
C73 C74 1.385(18) . ?
C74 C75 1.383(17) . ?
C75 C85 1.458(18) . ?
O8 N8 1.347(12) . ?
N8 C85 1.340(15) . ?
N8 C81 1.348(15) . ?
C81 C82 1.390(17) . ?
C82 C83 1.356(17) . ?
C83 C84 1.384(18) . ?
C84 C85 1.420(17) . ?
Cl1A O3A 1.430(10) . ?
Cl1A O2A 1.437(9) . ?
Cl1A O4A 1.442(10) . ?
Cl1A O1A 1.454(10) . ?
Cl1B O2B 1.367(14) . ?
Cl1B O4B 1.373(13) . ?
Cl1B O1B 1.384(12) . ?
Cl1B O3B 1.409(11) . ?
Cl1C O4C 1.335(10) . ?
Cl1C O2C 1.419(12) . ?
Cl1C O1C 1.427(11) . ?
Cl1C O3C 1.443(14) . ?

loop_
_cod_changelog_entry_id
_cod_changelog_entry_author
_cod_changelog_entry_date
_cod_changelog_entry_text
1 'Vaitkus, Antanas' 2022-05-06T20:10:00+03:00 'Updated bibliographic information.'
